data_1571573
loop_
_publ_author_name
'Liu, Yu'
'Coles, Nathan T.'
'Cajiao, Nathalia'
'Taylor, Laurence J.'
'Davies, E. Stephen'
'Barbour, Alistair'
'Morgan, Patrick J.'
'Butler, Kevin'
'Pointer-Gleadhill, Ben'
'Argent, Stephen P.'
'McMaster, Jonathan'
'Neidig, Michael L.'
'Robinson, David'
'Kays, Deborah L.'

_publ_section_title
;
 Mechanistic investigations of the Fe(ii) mediated synthesis of
 squaraines.
;
_journal_issue 25
_journal_name_full 'Chemical science'
_journal_page_first 9599
_journal_page_last 9611
_journal_paper_doi 10.1039/d4sc01286k
_journal_volume 15
_journal_year 2024
_chemical_formula_moiety 'C51 H50 Fe O3, 1.5[C6H14]'
_chemical_formula_sum 'C60 H71 Fe O3'
_chemical_formula_weight 896.01
_space_group_crystal_system triclinic
_space_group_IT_number 2
_space_group_name_Hall '-P 1'
_space_group_name_H-M_alt 'P -1'
_atom_sites_solution_hydrogens geom
_atom_sites_solution_primary dual
_atom_sites_solution_secondary difmap
_audit_creation_date 2024-02-19
_audit_creation_method
;
Olex2 1.5
(compiled 2023.08.24 svn.re1ec1418 for OlexSys, GUI svn.r6817)
;
_audit_update_record
;
2024-02-21 deposited with the CCDC.	2024-05-07 downloaded from the CCDC.
;
_cell_angle_alpha 73.812(3)
_cell_angle_beta 89.056(4)
_cell_angle_gamma 72.173(4)
_cell_formula_units_Z 2
_cell_length_a 11.0369(5)
_cell_length_b 13.8006(5)
_cell_length_c 18.0187(8)
_cell_measurement_reflns_used 9616
_cell_measurement_temperature 119.99(11)
_cell_measurement_theta_max 73.5700
_cell_measurement_theta_min 2.5240
_cell_volume 2502.0(2)
_computing_cell_refinement 'CrysAlisPro 1.171.40.82a (Rigaku OD, 2020)'
_computing_data_collection 'CrysAlisPro 1.171.40.82a (Rigaku OD, 2020)'
_computing_data_reduction 'CrysAlisPro 1.171.40.82a (Rigaku OD, 2020)'
_computing_molecular_graphics 'Olex2 1.5 (Dolomanov et al., 2009)'
_computing_publication_material 'Olex2 1.5 (Dolomanov et al., 2009)'
_computing_structure_refinement 'SHELXL 2018/3 (Sheldrick, 2015)'
_computing_structure_solution 'SHELXT 2018/2 (Sheldrick, 2018)'
_diffrn_ambient_environment N~2~
_diffrn_ambient_temperature 119.99(11)
_diffrn_crystal_treatment 'flash frozen in gaseous N2'
_diffrn_detector 'CCD plate'
_diffrn_detector_area_resol_mean 4.2207
_diffrn_detector_type TitanS2
_diffrn_measured_fraction_theta_full 0.988
_diffrn_measured_fraction_theta_max 0.953
_diffrn_measurement_details
;
List of Runs (angles in degrees, time in seconds):

  # Type    Start    End  Width  t~exp~   \w     \q     \k     \f   Frames
#--------------------------------------------------------------------------
  1  \w   -112.00 -19.00   1.00   27.50    --  -43.19 -57.00-180.00   93
  2  \w    -67.00  26.00   1.00   27.50    --  -43.19  57.00 -30.00   93
  3  \w     28.00  55.00   1.00   27.50    --   43.19-125.00  90.00   27
  4  \w    -25.00  64.00   1.00   27.50    --   43.19 -70.00  56.00   89
  5  \w     54.00  91.00   1.00  110.00    --  102.38-125.00-120.00   37
  6  \w    100.00 175.00   1.00  110.00    --  102.38  30.00-150.00   75
  7  \w     30.00  70.00   1.00  110.00    --  102.38 -30.00 -60.00   40
  8  \w     31.00  70.00   1.00  110.00    --  102.38 -30.00  90.00   39
  9  \w     22.00 103.00   1.00  110.00    --  102.38 -94.00-120.00   81
 10  \w     47.00  90.00   1.00  110.00    --  102.38 -45.00-150.00   43
 11  \w     30.00  89.00   1.00  110.00    --  102.38 -30.00  30.00   59
 12  \w     36.00  98.00   1.00  110.00    --  102.38 -45.00 -30.00   62
 13  \w     91.00 117.00   1.00  110.00    --  102.38-125.00-180.00   26
 14  \w     70.00 117.00   1.00  110.00    --  102.38-125.00  60.00   47
 15  \w     55.00  80.00   1.00  110.00    --  102.38 -30.00 -90.00   25
 16  \w     34.00  88.00   1.00  110.00    --  102.38 -94.00 -30.00   54
 17  \w     34.00  59.00   1.00  110.00    --  102.38 -30.00 120.00   25
 18  \w     36.00 138.00   1.00  110.00    --  102.38 -15.00-180.00  102
 19  \w     51.00 121.00   1.00  110.00    --  102.38 -77.00  60.00   70
;
_diffrn_measurement_device 'four-circle diffractometer'
_diffrn_measurement_device_type 'GV1000, TitanS2'
_diffrn_measurement_method '\w scans'
_diffrn_measurement_specimen_support 'MiTeGen micromount'
_diffrn_orient_matrix_type 'CrysAlisPro convention (1999,Acta A55,543-557)'
_diffrn_orient_matrix_UB_11 -0.1218490000
_diffrn_orient_matrix_UB_12 -0.0048927000
_diffrn_orient_matrix_UB_13 -0.0372132000
_diffrn_orient_matrix_UB_21 -0.0793192000
_diffrn_orient_matrix_UB_22 0.0475951000
_diffrn_orient_matrix_UB_23 0.0598666000
_diffrn_orient_matrix_UB_31 -0.0219569000
_diffrn_orient_matrix_UB_32 0.1126963000
_diffrn_orient_matrix_UB_33 -0.0547929000
_diffrn_radiation_monochromator mirror
_diffrn_radiation_probe x-ray
_diffrn_radiation_type 'Cu K\a'
_diffrn_radiation_wavelength 1.54184
_diffrn_reflns_av_R_equivalents 0.0393
_diffrn_reflns_av_unetI/netI 0.0511
_diffrn_reflns_Laue_measured_fraction_full 0.988
_diffrn_reflns_Laue_measured_fraction_max 0.953
_diffrn_reflns_limit_h_max 13
_diffrn_reflns_limit_h_min -13
_diffrn_reflns_limit_k_max 17
_diffrn_reflns_limit_k_min -13
_diffrn_reflns_limit_l_max 20
_diffrn_reflns_limit_l_min -22
_diffrn_reflns_number 18052
_diffrn_reflns_point_group_measured_fraction_full 0.988
_diffrn_reflns_point_group_measured_fraction_max 0.953
_diffrn_reflns_theta_full 67.684
_diffrn_reflns_theta_max 73.551
_diffrn_reflns_theta_min 2.561
_diffrn_source 'gradient vaccum rotating-anode X-ray tube'
_diffrn_source_type 'GV1000 (Cu) X-ray Source'
_exptl_absorpt_coefficient_mu 2.746
_exptl_absorpt_correction_T_max 1.000
_exptl_absorpt_correction_T_min 0.913
_exptl_absorpt_correction_type gaussian
_exptl_absorpt_process_details
;
CrysAlisPro 1.171.40.82a (Rigaku Oxford Diffraction, 2020)
Numerical absorption correction based on gaussian integration over
a multifaceted crystal model
Empirical absorption correction using spherical harmonics,
implemented in SCALE3 ABSPACK scaling algorithm.
;
_exptl_crystal_colour 'clear orange'
_exptl_crystal_colour_lustre clear
_exptl_crystal_colour_primary orange
_exptl_crystal_density_diffrn 1.189
_exptl_crystal_description plate
_exptl_crystal_F_000 962
_exptl_crystal_recrystallization_method 'crystallised from hexane at room temperature'
_exptl_crystal_size_max 0.122
_exptl_crystal_size_mid 0.094
_exptl_crystal_size_min 0.059
_refine_diff_density_max 0.369
_refine_diff_density_min -0.261
_refine_diff_density_rms 0.059
_refine_ls_extinction_method none
_refine_ls_goodness_of_fit_ref 1.062
_refine_ls_hydrogen_treatment constr
_refine_ls_matrix_type full
_refine_ls_number_parameters 508
_refine_ls_number_reflns 9606
_refine_ls_number_restraints 0
_refine_ls_restrained_S_all 1.062
_refine_ls_R_factor_all 0.0601
_refine_ls_R_factor_gt 0.0506
_refine_ls_shift/su_max 0.000
_refine_ls_shift/su_mean 0.000
_refine_ls_structure_factor_coef Fsqd
_refine_ls_weighting_details 'w=1/[\s^2^(Fo^2^)+(0.0675P)^2^+1.1095P] where P=(Fo^2^+2Fc^2^)/3'
_refine_ls_weighting_scheme calc
_refine_ls_wR_factor_gt 0.1323
_refine_ls_wR_factor_ref 0.1393
_reflns_Friedel_coverage 0.000
_reflns_number_gt 8184
_reflns_number_total 9606
_reflns_threshold_expression 'I > 2\s(I)'
_cod_data_source_file d4sc01286k15.cif
_cod_data_source_block 7
_cod_depositor_comments 'Adding full bibliography for 1571567--1571581.cif.'
_cod_original_cell_volume 2502.04(19)
_cod_database_code 1571573
_nottingham_internal_coll_name OYLALM2
_nottingham_internal_coll_number 17718
_nottingham_internal_coll_client YL/DLK
_nottingham_internal_coll_type custom
_nottingham_internal_coll_frame_method '\w scans'
_nottingham_internal_coll_frame_time '10.00, 40.00'
_nottingham_internal_coll_frame_width 1.00
_nottingham_internal_coll_user pcxyl12
_nottingham_internal_coll_date 14/01/2019
_nottingham_internal_coll_location NOTTS
_nottingham_internal_coll_instrument 'GVA, PL13110002'
_nottingham_internal_process_date 26/04/2021
_nottingham_internal_process_user pczlt
_nottingham_internal_solution_date 26/04/2021
_nottingham_internal_solution_user pczlt
_nottingham_internal_refinement_date 26/04/2021
_nottingham_internal_refinement_user pczlt
_nottingham_internal_self_archive_date 03/08/2022
_nottingham_internal_self_validation_date 03/08/2022
_nottingham_internal_self_validation_user pczntc
_shelx_shelxl_version_number 2018/3
_chemical_oxdiff_formula C51H50FeO3
_shelx_space_group_comment
;
The symmetry employed for this shelxl refinement is uniquely defined
by the following loop, which should always be used as a source of
symmetry information in preference to the above space-group names.
They are only intended as comments.
;
_olex2_refinement_description
;
1. Fixed Uiso
 At 1.2 times of:
  All C(H) groups
 At 1.5 times of:
  All C(H,H,H) groups
2.a Aromatic/amide H refined with riding coordinates:
 C3(H3), C4(H4), C5(H5), C9(H9), C11(H11), C18(H18), C20(H20), C27(H27),
 C28(H28), C29(H29), C33(H33), C35(H35), C42(H42), C44(H44)
2.b Idealised Me refined as rotating group:
 C13(H13A,H13B,H13C), C14(H14A,H14B,H14C), C15(H15A,H15B,H15C), C22(H22A,H22B,
 H22C), C23(H23A,H23B,H23C), C24(H24A,H24B,H24C), C37(H37A,H37B,H37C), C38(H38A,
 H38B,H38C), C39(H39A,H39B,H39C), C46(H46A,H46B,H46C), C47(H47A,H47B,H47C),
 C48(H48A,H48B,H48C)
;
_smtbx_masks_special_details
;
A solvent mask was calculated and 148 electrons were 
found in a volume of 732\%A^3^ in 1 void per unit cell. 
This is consistent with the presence of 
1.5[C6H14] per Formula Unit 
which account for 150 electrons 
per unit cell.
;
_smtbx_masks_void_probe_radius 1.2
_smtbx_masks_void_truncation_radius 1.2
_olex2_exptl_crystal_mounting_method 'in fomblin film on a micromount'
_olex2_submission_special_instructions 'No special instructions were received'
_oxdiff_exptl_absorpt_empirical_details
;
Empirical correction (ABSPACK) includes:
- Absorption correction using spherical harmonics
- Frame scaling
;
_oxdiff_exptl_absorpt_empirical_full_max 1.597
_oxdiff_exptl_absorpt_empirical_full_min 0.700

loop_
_space_group_symop_operation_xyz
'x, y, z'
'-x, -y, -z'

loop_
_atom_site_label
_atom_site_type_symbol
_atom_site_fract_x
_atom_site_fract_y
_atom_site_fract_z
_atom_site_U_iso_or_equiv
_atom_site_adp_type
_atom_site_occupancy
_atom_site_site_symmetry_order
_atom_site_calc_flag
_atom_site_refinement_flags_posn
_atom_site_refinement_flags_adp
_atom_site_refinement_flags_occupancy
_atom_site_disorder_assembly
_atom_site_disorder_group
Fe1 Fe 0.65294(3) 0.31294(3) 0.15226(2) 0.02288(11) Uani 1 1 d . . . . .
O1 O 0.44511(16) 0.34393(14) 0.05703(9) 0.0317(4) Uani 1 1 d . . . . .
O2 O 0.62561(15) 0.16378(13) 0.29480(9) 0.0284(3) Uani 1 1 d . . . . .
O3 O 0.47372(17) 0.46689(14) 0.21456(10) 0.0344(4) Uani 1 1 d . . . . .
C1 C 0.4424(2) 0.19621(18) 0.15907(12) 0.0236(4) Uani 1 1 d . . . . .
C2 C 0.4926(2) 0.09243(19) 0.15412(13) 0.0262(5) Uani 1 1 d . . . . .
C3 C 0.4338(2) 0.0172(2) 0.19005(14) 0.0314(5) Uani 1 1 d . . . . .
H3 H 0.467893 -0.053402 0.186577 0.038 Uiso 1 1 calc R U . . .
C4 C 0.3271(3) 0.0429(2) 0.23055(16) 0.0373(6) Uani 1 1 d . . . . .
H4 H 0.289679 -0.009902 0.255998 0.045 Uiso 1 1 calc R U . . .
C5 C 0.2755(2) 0.1458(2) 0.23362(15) 0.0326(5) Uani 1 1 d . . . . .
H5 H 0.202007 0.163590 0.261443 0.039 Uiso 1 1 calc R U . . .
C6 C 0.3288(2) 0.22442(19) 0.19676(13) 0.0257(5) Uani 1 1 d . . . . .
C7 C 0.6016(2) 0.05768(19) 0.10660(13) 0.0267(5) Uani 1 1 d . . . . .
C8 C 0.7174(2) -0.01634(19) 0.14343(14) 0.0297(5) Uani 1 1 d . . . . .
C9 C 0.8139(3) -0.0561(2) 0.09844(16) 0.0364(6) Uani 1 1 d . . . . .
H9 H 0.892387 -0.106024 0.123482 0.044 Uiso 1 1 calc R U . . .
C10 C 0.7980(3) -0.0243(2) 0.01808(16) 0.0396(6) Uani 1 1 d . . . . .
C11 C 0.6829(3) 0.0484(2) -0.01703(15) 0.0380(6) Uani 1 1 d . . . . .
H11 H 0.671457 0.071626 -0.072017 0.046 Uiso 1 1 calc R U . . .
C12 C 0.5832(3) 0.0889(2) 0.02526(14) 0.0322(5) Uani 1 1 d . . . . .
C13 C 0.7387(2) -0.0576(2) 0.23057(15) 0.0360(6) Uani 1 1 d . . . . .
H13A H 0.699064 0.000416 0.253235 0.054 Uiso 1 1 calc R U . . .
H13B H 0.830474 -0.085536 0.245568 0.054 Uiso 1 1 calc R U . . .
H13C H 0.700224 -0.114369 0.249500 0.054 Uiso 1 1 calc R U . . .
C14 C 0.9014(3) -0.0710(3) -0.0297(2) 0.0568(9) Uani 1 1 d . . . . .
H14A H 0.871522 -0.113618 -0.056083 0.085 Uiso 1 1 calc R U . . .
H14B H 0.978020 -0.116259 0.004314 0.085 Uiso 1 1 calc R U . . .
H14C H 0.921784 -0.013499 -0.068286 0.085 Uiso 1 1 calc R U . . .
C15 C 0.4559(3) 0.1600(2) -0.01743(14) 0.0379(6) Uani 1 1 d . . . . .
H15A H 0.386614 0.140471 0.011246 0.057 Uiso 1 1 calc R U . . .
H15B H 0.451825 0.151284 -0.069376 0.057 Uiso 1 1 calc R U . . .
H15C H 0.447065 0.234275 -0.021741 0.057 Uiso 1 1 calc R U . . .
C16 C 0.2559(2) 0.33653(18) 0.19512(13) 0.0261(5) Uani 1 1 d . . . . .
C17 C 0.2571(2) 0.3718(2) 0.26066(14) 0.0301(5) Uani 1 1 d . . . . .
C18 C 0.1815(2) 0.4743(2) 0.25786(16) 0.0351(6) Uani 1 1 d . . . . .
H18 H 0.183509 0.498736 0.302010 0.042 Uiso 1 1 calc R U . . .
C19 C 0.1033(2) 0.5418(2) 0.19264(18) 0.0390(6) Uani 1 1 d . . . . .
C20 C 0.1012(2) 0.5040(2) 0.12949(16) 0.0360(6) Uani 1 1 d . . . . .
H20 H 0.048151 0.549499 0.084414 0.043 Uiso 1 1 calc R U . . .
C21 C 0.1737(2) 0.4019(2) 0.12928(14) 0.0303(5) Uani 1 1 d . . . . .
C22 C 0.3348(3) 0.3004(2) 0.33440(15) 0.0382(6) Uani 1 1 d . . . . .
H22A H 0.295233 0.246063 0.359320 0.057 Uiso 1 1 calc R U . . .
H22B H 0.338232 0.342644 0.369459 0.057 Uiso 1 1 calc R U . . .
H22C H 0.421534 0.265926 0.322474 0.057 Uiso 1 1 calc R U . . .
C23 C 0.0216(3) 0.6532(3) 0.1901(2) 0.0591(9) Uani 1 1 d . . . . .
H23A H 0.065914 0.703863 0.164867 0.089 Uiso 1 1 calc R U . . .
H23B H 0.005856 0.657185 0.242991 0.089 Uiso 1 1 calc R U . . .
H23C H -0.059986 0.670572 0.160707 0.089 Uiso 1 1 calc R U . . .
C24 C 0.1557(2) 0.3624(2) 0.06197(15) 0.0371(6) Uani 1 1 d . . . . .
H24A H 0.239118 0.324228 0.047860 0.056 Uiso 1 1 calc R U . . .
H24B H 0.111987 0.422898 0.017691 0.056 Uiso 1 1 calc R U . . .
H24C H 0.104150 0.314406 0.076382 0.056 Uiso 1 1 calc R U . . .
C25 C 0.7815(2) 0.24678(18) 0.30671(13) 0.0246(4) Uani 1 1 d . . . . .
C26 C 0.7958(2) 0.22436(19) 0.38778(13) 0.0271(5) Uani 1 1 d . . . . .
C27 C 0.8959(2) 0.2465(2) 0.41922(15) 0.0352(6) Uani 1 1 d . . . . .
H27 H 0.907066 0.231949 0.473834 0.042 Uiso 1 1 calc R U . . .
C28 C 0.9788(2) 0.2891(2) 0.37293(16) 0.0375(6) Uani 1 1 d . . . . .
H28 H 1.046085 0.302823 0.396157 0.045 Uiso 1 1 calc R U . . .
C29 C 0.9650(2) 0.3120(2) 0.29289(15) 0.0310(5) Uani 1 1 d . . . . .
H29 H 1.021590 0.341798 0.261045 0.037 Uiso 1 1 calc R U . . .
C30 C 0.8665(2) 0.29045(19) 0.26042(13) 0.0265(5) Uani 1 1 d . . . . .
C31 C 0.7073(2) 0.1826(2) 0.44205(13) 0.0290(5) Uani 1 1 d . . . . .
C32 C 0.7305(3) 0.0737(2) 0.47351(14) 0.0331(5) Uani 1 1 d . . . . .
C33 C 0.6497(3) 0.0379(2) 0.52683(14) 0.0394(6) Uani 1 1 d . . . . .
H33 H 0.666325 -0.036405 0.548865 0.047 Uiso 1 1 calc R U . . .
C34 C 0.5457(3) 0.1079(2) 0.54858(14) 0.0395(6) Uani 1 1 d . . . . .
C35 C 0.5244(3) 0.2154(2) 0.51676(14) 0.0370(6) Uani 1 1 d . . . . .
H35 H 0.453566 0.264107 0.531374 0.044 Uiso 1 1 calc R U . . .
C36 C 0.6037(2) 0.2550(2) 0.46367(13) 0.0316(5) Uani 1 1 d . . . . .
C37 C 0.8385(3) -0.0051(2) 0.44807(17) 0.0434(6) Uani 1 1 d . . . . .
H37A H 0.817364 -0.003685 0.395073 0.065 Uiso 1 1 calc R U . . .
H37B H 0.851248 -0.076639 0.482955 0.065 Uiso 1 1 calc R U . . .
H37C H 0.916868 0.013727 0.449682 0.065 Uiso 1 1 calc R U . . .
C38 C 0.4568(3) 0.0693(3) 0.60512(16) 0.0529(8) Uani 1 1 d . . . . .
H38A H 0.368946 0.100942 0.581693 0.079 Uiso 1 1 calc R U . . .
H38B H 0.462973 0.089993 0.652352 0.079 Uiso 1 1 calc R U . . .
H38C H 0.480637 -0.008334 0.618107 0.079 Uiso 1 1 calc R U . . .
C39 C 0.5767(3) 0.3726(2) 0.43053(17) 0.0414(6) Uani 1 1 d . . . . .
H39A H 0.650946 0.392114 0.442172 0.062 Uiso 1 1 calc R U . . .
H39B H 0.502346 0.410131 0.453513 0.062 Uiso 1 1 calc R U . . .
H39C H 0.559005 0.392547 0.374242 0.062 Uiso 1 1 calc R U . . .
C40 C 0.8393(2) 0.30924(19) 0.17630(13) 0.0253(5) Uani 1 1 d . . . . .
C41 C 0.8525(2) 0.21850(19) 0.14988(13) 0.0250(5) Uani 1 1 d . . . . .
C42 C 0.7888(2) 0.2320(2) 0.07959(13) 0.0278(5) Uani 1 1 d . . . . .
H42 H 0.789803 0.171148 0.064358 0.033 Uiso 1 1 calc R U . . .
C43 C 0.7225(2) 0.3350(2) 0.03033(13) 0.0304(5) Uani 1 1 d . . . . .
C44 C 0.7171(2) 0.4223(2) 0.05428(14) 0.0299(5) Uani 1 1 d . . . . .
H44 H 0.675178 0.491179 0.020738 0.036 Uiso 1 1 calc R U . . .
C45 C 0.7725(2) 0.41256(19) 0.12818(14) 0.0287(5) Uani 1 1 d . . . . .
C46 C 0.9337(2) 0.1093(2) 0.19722(13) 0.0297(5) Uani 1 1 d . . . . .
H46A H 0.905220 0.093983 0.249809 0.045 Uiso 1 1 calc R U . . .
H46B H 1.023182 0.107013 0.199554 0.045 Uiso 1 1 calc R U . . .
H46C H 0.925248 0.056088 0.172990 0.045 Uiso 1 1 calc R U . . .
C47 C 0.7573(3) 0.5101(2) 0.15328(16) 0.0358(6) Uani 1 1 d . . . . .
H47A H 0.680238 0.566396 0.126401 0.054 Uiso 1 1 calc R U . . .
H47B H 0.831948 0.534202 0.140487 0.054 Uiso 1 1 calc R U . . .
H47C H 0.749820 0.493667 0.209363 0.054 Uiso 1 1 calc R U . . .
C48 C 0.6614(3) 0.3476(2) -0.04781(14) 0.0396(6) Uani 1 1 d . . . . .
H48A H 0.645520 0.281365 -0.047514 0.059 Uiso 1 1 calc R U . . .
H48B H 0.718610 0.363832 -0.088212 0.059 Uiso 1 1 calc R U . . .
H48C H 0.580312 0.405656 -0.058274 0.059 Uiso 1 1 calc R U . . .
C49 C 0.5007(2) 0.28249(18) 0.11816(12) 0.0239(4) Uani 1 1 d . . . . .
C50 C 0.6786(2) 0.22664(18) 0.26264(12) 0.0240(4) Uani 1 1 d . . . . .
C51 C 0.5404(2) 0.4055(2) 0.18861(13) 0.0282(5) Uani 1 1 d . . . . .

loop_
_atom_site_aniso_label
_atom_site_aniso_U_11
_atom_site_aniso_U_22
_atom_site_aniso_U_33
_atom_site_aniso_U_23
_atom_site_aniso_U_13
_atom_site_aniso_U_12
Fe1 0.01917(17) 0.02581(19) 0.02053(17) -0.00128(13) 0.00446(12) -0.00763(13)
O1 0.0274(8) 0.0361(10) 0.0249(8) 0.0035(7) -0.0011(6) -0.0117(7)
O2 0.0280(8) 0.0336(9) 0.0228(8) -0.0014(7) 0.0043(6) -0.0146(7)
O3 0.0309(9) 0.0350(10) 0.0367(9) -0.0113(8) 0.0098(7) -0.0088(7)
C1 0.0199(10) 0.0285(12) 0.0190(10) -0.0003(8) 0.0012(8) -0.0085(9)
C2 0.0239(11) 0.0299(12) 0.0216(10) -0.0033(9) 0.0035(8) -0.0077(9)
C3 0.0309(12) 0.0291(13) 0.0342(12) -0.0086(10) 0.0086(10) -0.0101(10)
C4 0.0339(13) 0.0319(14) 0.0444(15) -0.0036(11) 0.0146(11) -0.0153(11)
C5 0.0253(11) 0.0335(13) 0.0381(13) -0.0058(10) 0.0117(10) -0.0127(10)
C6 0.0210(10) 0.0293(12) 0.0236(11) -0.0034(9) 0.0027(8) -0.0072(9)
C7 0.0271(11) 0.0256(12) 0.0286(11) -0.0080(9) 0.0094(9) -0.0103(9)
C8 0.0316(12) 0.0250(12) 0.0330(12) -0.0080(10) 0.0103(10) -0.0105(9)
C9 0.0317(13) 0.0332(14) 0.0473(15) -0.0159(11) 0.0148(11) -0.0110(10)
C10 0.0439(15) 0.0447(16) 0.0431(15) -0.0240(12) 0.0238(12) -0.0231(12)
C11 0.0514(16) 0.0455(16) 0.0271(12) -0.0142(11) 0.0156(11) -0.0267(13)
C12 0.0434(14) 0.0316(13) 0.0260(11) -0.0084(10) 0.0090(10) -0.0183(11)
C13 0.0305(12) 0.0343(14) 0.0347(13) -0.0034(11) 0.0041(10) -0.0043(10)
C14 0.060(2) 0.069(2) 0.062(2) -0.0411(18) 0.0371(17) -0.0298(17)
C15 0.0463(15) 0.0402(15) 0.0253(12) -0.0045(11) -0.0001(10) -0.0153(12)
C16 0.0182(10) 0.0266(12) 0.0306(11) -0.0026(9) 0.0056(8) -0.0083(9)
C17 0.0208(10) 0.0343(13) 0.0334(12) -0.0056(10) 0.0081(9) -0.0101(9)
C18 0.0248(11) 0.0374(14) 0.0469(15) -0.0156(12) 0.0070(10) -0.0123(10)
C19 0.0233(11) 0.0306(14) 0.0612(17) -0.0104(12) 0.0054(11) -0.0082(10)
C20 0.0226(11) 0.0309(13) 0.0436(14) 0.0045(11) -0.0009(10) -0.0066(10)
C21 0.0203(10) 0.0360(13) 0.0303(12) 0.0003(10) 0.0025(9) -0.0114(9)
C22 0.0322(13) 0.0484(16) 0.0309(13) -0.0110(12) 0.0041(10) -0.0087(11)
C23 0.0431(17) 0.0370(17) 0.090(3) -0.0201(17) -0.0073(17) -0.0005(13)
C24 0.0266(12) 0.0480(16) 0.0322(13) -0.0052(11) -0.0041(10) -0.0105(11)
C25 0.0205(10) 0.0281(12) 0.0240(11) -0.0065(9) 0.0037(8) -0.0070(9)
C26 0.0251(11) 0.0299(12) 0.0255(11) -0.0068(9) 0.0029(9) -0.0085(9)
C27 0.0319(12) 0.0502(16) 0.0272(12) -0.0118(11) 0.0026(10) -0.0175(11)
C28 0.0308(12) 0.0516(17) 0.0383(14) -0.0185(12) 0.0034(10) -0.0194(12)
C29 0.0217(11) 0.0386(14) 0.0359(13) -0.0115(11) 0.0086(9) -0.0134(10)
C30 0.0227(10) 0.0268(12) 0.0265(11) -0.0050(9) 0.0065(9) -0.0052(9)
C31 0.0289(11) 0.0405(14) 0.0186(10) -0.0062(9) 0.0030(8) -0.0145(10)
C32 0.0370(13) 0.0390(14) 0.0221(11) -0.0024(10) -0.0011(9) -0.0157(11)
C33 0.0516(16) 0.0437(16) 0.0228(12) -0.0009(11) 0.0018(11) -0.0226(13)
C34 0.0480(15) 0.0587(18) 0.0192(11) -0.0082(11) 0.0062(10) -0.0300(14)
C35 0.0366(13) 0.0547(17) 0.0258(12) -0.0156(11) 0.0110(10) -0.0197(12)
C36 0.0331(12) 0.0398(14) 0.0232(11) -0.0089(10) 0.0030(9) -0.0134(10)
C37 0.0393(15) 0.0386(15) 0.0450(15) -0.0048(12) -0.0002(12) -0.0081(12)
C38 0.063(2) 0.082(2) 0.0290(14) -0.0139(14) 0.0155(13) -0.0460(18)
C39 0.0395(14) 0.0409(16) 0.0432(15) -0.0148(12) 0.0122(12) -0.0100(12)
C40 0.0171(10) 0.0317(12) 0.0255(11) -0.0032(9) 0.0060(8) -0.0099(9)
C41 0.0200(10) 0.0291(12) 0.0236(10) -0.0049(9) 0.0087(8) -0.0073(9)
C42 0.0235(11) 0.0370(13) 0.0224(10) -0.0061(9) 0.0107(8) -0.0113(9)
C43 0.0241(11) 0.0390(14) 0.0229(11) 0.0019(10) 0.0057(9) -0.0126(10)
C44 0.0243(11) 0.0309(13) 0.0278(11) 0.0028(10) 0.0057(9) -0.0096(9)
C45 0.0187(10) 0.0318(13) 0.0320(12) -0.0005(10) 0.0080(9) -0.0109(9)
C46 0.0245(11) 0.0342(13) 0.0269(11) -0.0089(10) 0.0061(9) -0.0044(9)
C47 0.0322(13) 0.0295(13) 0.0447(14) -0.0060(11) 0.0099(11) -0.0130(10)
C48 0.0403(14) 0.0537(17) 0.0229(12) -0.0010(11) 0.0029(10) -0.0212(13)
C49 0.0215(10) 0.0256(11) 0.0230(11) -0.0049(9) 0.0054(8) -0.0071(9)
C50 0.0189(10) 0.0274(12) 0.0234(10) -0.0050(9) 0.0052(8) -0.0062(8)
C51 0.0253(11) 0.0314(13) 0.0235(11) -0.0002(9) 0.0027(9) -0.0097(10)

loop_
_atom_type_symbol
_atom_type_description
_atom_type_scat_dispersion_real
_atom_type_scat_dispersion_imag
_atom_type_scat_source
C C 0.0181 0.0091 'International Tables Vol C Tables 4.2.6.8 and 6.1.1.4'
H H 0.0000 0.0000 'International Tables Vol C Tables 4.2.6.8 and 6.1.1.4'
Fe Fe -1.1336 3.1974 'International Tables Vol C Tables 4.2.6.8 and 6.1.1.4'
O O 0.0492 0.0322 'International Tables Vol C Tables 4.2.6.8 and 6.1.1.4'

loop_
_exptl_crystal_face_index_h
_exptl_crystal_face_index_k
_exptl_crystal_face_index_l
_exptl_crystal_face_perp_dist
4 4 -7 0.0502
3 7 8 0.0171
-3 -6 -10 0.0377
4 -5 -3 0.0638
-4 5 3 0.0205
-5 -3 8 0.0338
2 0 10 0.0338
-5 -3 -5 0.0263
5 3 5 0.0328

loop_
_geom_angle_atom_site_label_1
_geom_angle_atom_site_label_2
_geom_angle_atom_site_label_3
_geom_angle
_geom_angle_site_symmetry_1
_geom_angle_site_symmetry_3
_geom_angle_publ_flag
C40 Fe1 C41 38.77(9) . . ?
C40 Fe1 C42 68.57(9) . . ?
C40 Fe1 C43 80.46(9) . . ?
C40 Fe1 C44 68.66(9) . . ?
C40 Fe1 C45 39.20(9) . . ?
C41 Fe1 C42 36.85(9) . . ?
C41 Fe1 C43 66.48(8) . . ?
C41 Fe1 C44 78.73(8) . . ?
C42 Fe1 C43 36.78(9) . . ?
C42 Fe1 C44 65.34(9) . . ?
C44 Fe1 C43 35.30(10) . . ?
C45 Fe1 C41 69.34(9) . . ?
C45 Fe1 C42 80.50(9) . . ?
C45 Fe1 C43 67.15(9) . . ?
C45 Fe1 C44 37.99(9) . . ?
C49 Fe1 C40 163.97(9) . . ?
C49 Fe1 C41 125.27(9) . . ?
C49 Fe1 C42 96.44(9) . . ?
C49 Fe1 C43 90.82(9) . . ?
C49 Fe1 C44 111.16(9) . . ?
C49 Fe1 C45 147.19(9) . . ?
C50 Fe1 C40 81.03(9) . . ?
C50 Fe1 C41 82.91(8) . . ?
C50 Fe1 C42 111.73(9) . . ?
C50 Fe1 C43 148.11(9) . . ?
C50 Fe1 C44 148.55(9) . . ?
C50 Fe1 C45 111.26(9) . . ?
C50 Fe1 C49 100.28(9) . . ?
C51 Fe1 C40 111.71(10) . . ?
C51 Fe1 C41 149.06(10) . . ?
C51 Fe1 C42 165.14(10) . . ?
C51 Fe1 C43 128.50(10) . . ?
C51 Fe1 C44 100.50(10) . . ?
C51 Fe1 C45 90.86(10) . . ?
C51 Fe1 C49 84.25(10) . . ?
C51 Fe1 C50 82.63(10) . . ?
C2 C1 C6 119.4(2) . . ?
C2 C1 C49 121.17(19) . . ?
C6 C1 C49 119.2(2) . . ?
C1 C2 C7 123.8(2) . . ?
C3 C2 C1 119.3(2) . . ?
C3 C2 C7 116.7(2) . . ?
C2 C3 H3 119.3 . . ?
C4 C3 C2 121.5(2) . . ?
C4 C3 H3 119.3 . . ?
C3 C4 H4 120.4 . . ?
C5 C4 C3 119.2(2) . . ?
C5 C4 H4 120.4 . . ?
C4 C5 H5 119.3 . . ?
C4 C5 C6 121.3(2) . . ?
C6 C5 H5 119.3 . . ?
C1 C6 C16 123.8(2) . . ?
C5 C6 C1 119.1(2) . . ?
C5 C6 C16 117.0(2) . . ?
C8 C7 C2 119.8(2) . . ?
C8 C7 C12 119.7(2) . . ?
C12 C7 C2 120.1(2) . . ?
C7 C8 C13 121.6(2) . . ?
C9 C8 C7 119.3(2) . . ?
C9 C8 C13 119.0(2) . . ?
C8 C9 H9 119.2 . . ?
C10 C9 C8 121.6(3) . . ?
C10 C9 H9 119.2 . . ?
C9 C10 C14 121.0(3) . . ?
C11 C10 C9 118.1(2) . . ?
C11 C10 C14 120.8(3) . . ?
C10 C11 H11 118.8 . . ?
C10 C11 C12 122.4(2) . . ?
C12 C11 H11 118.8 . . ?
C7 C12 C15 122.1(2) . . ?
C11 C12 C7 118.9(2) . . ?
C11 C12 C15 119.0(2) . . ?
C8 C13 H13A 109.5 . . ?
C8 C13 H13B 109.5 . . ?
C8 C13 H13C 109.5 . . ?
H13A C13 H13B 109.5 . . ?
H13A C13 H13C 109.5 . . ?
H13B C13 H13C 109.5 . . ?
C10 C14 H14A 109.5 . . ?
C10 C14 H14B 109.5 . . ?
C10 C14 H14C 109.5 . . ?
H14A C14 H14B 109.5 . . ?
H14A C14 H14C 109.5 . . ?
H14B C14 H14C 109.5 . . ?
C12 C15 H15A 109.5 . . ?
C12 C15 H15B 109.5 . . ?
C12 C15 H15C 109.5 . . ?
H15A C15 H15B 109.5 . . ?
H15A C15 H15C 109.5 . . ?
H15B C15 H15C 109.5 . . ?
C17 C16 C6 121.1(2) . . ?
C17 C16 C21 120.1(2) . . ?
C21 C16 C6 118.4(2) . . ?
C16 C17 C22 121.4(2) . . ?
C18 C17 C16 118.9(2) . . ?
C18 C17 C22 119.6(2) . . ?
C17 C18 H18 119.0 . . ?
C19 C18 C17 122.1(3) . . ?
C19 C18 H18 119.0 . . ?
C18 C19 C23 121.7(3) . . ?
C20 C19 C18 117.9(2) . . ?
C20 C19 C23 120.4(3) . . ?
C19 C20 H20 118.7 . . ?
C19 C20 C21 122.6(2) . . ?
C21 C20 H20 118.7 . . ?
C16 C21 C24 122.1(2) . . ?
C20 C21 C16 118.4(2) . . ?
C20 C21 C24 119.4(2) . . ?
C17 C22 H22A 109.5 . . ?
C17 C22 H22B 109.5 . . ?
C17 C22 H22C 109.5 . . ?
H22A C22 H22B 109.5 . . ?
H22A C22 H22C 109.5 . . ?
H22B C22 H22C 109.5 . . ?
C19 C23 H23A 109.5 . . ?
C19 C23 H23B 109.5 . . ?
C19 C23 H23C 109.5 . . ?
H23A C23 H23B 109.5 . . ?
H23A C23 H23C 109.5 . . ?
H23B C23 H23C 109.5 . . ?
C21 C24 H24A 109.5 . . ?
C21 C24 H24B 109.5 . . ?
C21 C24 H24C 109.5 . . ?
H24A C24 H24B 109.5 . . ?
H24A C24 H24C 109.5 . . ?
H24B C24 H24C 109.5 . . ?
C26 C25 C30 119.6(2) . . ?
C26 C25 C50 124.9(2) . . ?
C30 C25 C50 115.45(19) . . ?
C25 C26 C31 124.0(2) . . ?
C27 C26 C25 117.9(2) . . ?
C27 C26 C31 118.1(2) . . ?
C26 C27 H27 119.1 . . ?
C28 C27 C26 121.8(2) . . ?
C28 C27 H27 119.1 . . ?
C27 C28 H28 119.6 . . ?
C27 C28 C29 120.7(2) . . ?
C29 C28 H28 119.6 . . ?
C28 C29 H29 120.7 . . ?
C28 C29 C30 118.5(2) . . ?
C30 C29 H29 120.7 . . ?
C25 C30 C40 113.2(2) . . ?
C29 C30 C25 121.5(2) . . ?
C29 C30 C40 125.3(2) . . ?
C32 C31 C26 120.8(2) . . ?
C32 C31 C36 120.3(2) . . ?
C36 C31 C26 118.8(2) . . ?
C31 C32 C37 120.8(2) . . ?
C33 C32 C31 119.2(3) . . ?
C33 C32 C37 120.0(3) . . ?
C32 C33 H33 119.2 . . ?
C34 C33 C32 121.6(3) . . ?
C34 C33 H33 119.2 . . ?
C33 C34 C38 121.7(3) . . ?
C35 C34 C33 118.2(2) . . ?
C35 C34 C38 120.1(3) . . ?
C34 C35 H35 118.9 . . ?
C34 C35 C36 122.1(3) . . ?
C36 C35 H35 118.9 . . ?
C31 C36 C39 121.3(2) . . ?
C35 C36 C31 118.5(2) . . ?
C35 C36 C39 120.2(2) . . ?
C32 C37 H37A 109.5 . . ?
C32 C37 H37B 109.5 . . ?
C32 C37 H37C 109.5 . . ?
H37A C37 H37B 109.5 . . ?
H37A C37 H37C 109.5 . . ?
H37B C37 H37C 109.5 . . ?
C34 C38 H38A 109.5 . . ?
C34 C38 H38B 109.5 . . ?
C34 C38 H38C 109.5 . . ?
H38A C38 H38B 109.5 . . ?
H38A C38 H38C 109.5 . . ?
H38B C38 H38C 109.5 . . ?
C36 C39 H39A 109.5 . . ?
C36 C39 H39B 109.5 . . ?
C36 C39 H39C 109.5 . . ?
H39A C39 H39B 109.5 . . ?
H39A C39 H39C 109.5 . . ?
H39B C39 H39C 109.5 . . ?
C30 C40 Fe1 111.13(14) . . ?
C41 C40 Fe1 74.56(13) . . ?
C41 C40 C30 117.4(2) . . ?
C45 C40 Fe1 72.23(13) . . ?
C45 C40 C30 120.6(2) . . ?
C45 C40 C41 120.1(2) . . ?
C40 C41 Fe1 66.67(12) . . ?
C40 C41 C46 120.6(2) . . ?
C42 C41 Fe1 72.61(13) . . ?
C42 C41 C40 119.0(2) . . ?
C42 C41 C46 120.4(2) . . ?
C46 C41 Fe1 133.07(15) . . ?
Fe1 C42 H42 128.3 . . ?
C41 C42 Fe1 70.54(13) . . ?
C41 C42 H42 119.4 . . ?
C41 C42 C43 121.3(2) . . ?
C43 C42 Fe1 74.04(14) . . ?
C43 C42 H42 119.4 . . ?
C42 C43 Fe1 69.19(12) . . ?
C42 C43 C48 120.2(2) . . ?
C44 C43 Fe1 70.57(13) . . ?
C44 C43 C42 119.0(2) . . ?
C44 C43 C48 120.8(2) . . ?
C48 C43 Fe1 133.60(17) . . ?
Fe1 C44 H44 133.0 . . ?
C43 C44 Fe1 74.13(13) . . ?
C43 C44 H44 119.0 . . ?
C43 C44 C45 121.9(2) . . ?
C45 C44 Fe1 67.16(12) . . ?
C45 C44 H44 119.0 . . ?
C40 C45 Fe1 68.58(13) . . ?
C40 C45 C44 118.3(2) . . ?
C40 C45 C47 121.9(2) . . ?
C44 C45 Fe1 74.85(14) . . ?
C44 C45 C47 119.7(2) . . ?
C47 C45 Fe1 126.99(16) . . ?
C41 C46 H46A 109.5 . . ?
C41 C46 H46B 109.5 . . ?
C41 C46 H46C 109.5 . . ?
H46A C46 H46B 109.5 . . ?
H46A C46 H46C 109.5 . . ?
H46B C46 H46C 109.5 . . ?
C45 C47 H47A 109.5 . . ?
C45 C47 H47B 109.5 . . ?
C45 C47 H47C 109.5 . . ?
H47A C47 H47B 109.5 . . ?
H47A C47 H47C 109.5 . . ?
H47B C47 H47C 109.5 . . ?
C43 C48 H48A 109.5 . . ?
C43 C48 H48B 109.5 . . ?
C43 C48 H48C 109.5 . . ?
H48A C48 H48B 109.5 . . ?
H48A C48 H48C 109.5 . . ?
H48B C48 H48C 109.5 . . ?
O1 C49 Fe1 114.57(17) . . ?
O1 C49 C1 116.26(19) . . ?
C1 C49 Fe1 129.12(15) . . ?
O2 C50 Fe1 127.87(17) . . ?
O2 C50 C25 120.7(2) . . ?
C25 C50 Fe1 111.44(15) . . ?
O3 C51 Fe1 175.4(2) . . ?

loop_
_geom_bond_atom_site_label_1
_geom_bond_atom_site_label_2
_geom_bond_distance
_geom_bond_site_symmetry_2
_geom_bond_publ_flag
Fe1 C40 2.092(2) . ?
Fe1 C41 2.196(2) . ?
Fe1 C42 2.222(2) . ?
Fe1 C43 2.286(2) . ?
Fe1 C44 2.241(2) . ?
Fe1 C45 2.140(2) . ?
Fe1 C49 1.997(2) . ?
Fe1 C50 1.986(2) . ?
Fe1 C51 1.752(2) . ?
O1 C49 1.221(3) . ?
O2 C50 1.204(3) . ?
O3 C51 1.143(3) . ?
C1 C2 1.397(3) . ?
C1 C6 1.416(3) . ?
C1 C49 1.529(3) . ?
C2 C3 1.394(3) . ?
C2 C7 1.501(3) . ?
C3 H3 0.9500 . ?
C3 C4 1.381(3) . ?
C4 H4 0.9500 . ?
C4 C5 1.375(4) . ?
C5 H5 0.9500 . ?
C5 C6 1.393(3) . ?
C6 C16 1.502(3) . ?
C7 C8 1.403(3) . ?
C7 C12 1.407(3) . ?
C8 C9 1.398(3) . ?
C8 C13 1.509(4) . ?
C9 H9 0.9500 . ?
C9 C10 1.388(4) . ?
C10 C11 1.383(4) . ?
C10 C14 1.512(4) . ?
C11 H11 0.9500 . ?
C11 C12 1.391(4) . ?
C12 C15 1.516(4) . ?
C13 H13A 0.9800 . ?
C13 H13B 0.9800 . ?
C13 H13C 0.9800 . ?
C14 H14A 0.9800 . ?
C14 H14B 0.9800 . ?
C14 H14C 0.9800 . ?
C15 H15A 0.9800 . ?
C15 H15B 0.9800 . ?
C15 H15C 0.9800 . ?
C16 C17 1.399(4) . ?
C16 C21 1.408(3) . ?
C17 C18 1.392(4) . ?
C17 C22 1.504(4) . ?
C18 H18 0.9500 . ?
C18 C19 1.387(4) . ?
C19 C20 1.380(4) . ?
C19 C23 1.514(4) . ?
C20 H20 0.9500 . ?
C20 C21 1.393(4) . ?
C21 C24 1.500(4) . ?
C22 H22A 0.9800 . ?
C22 H22B 0.9800 . ?
C22 H22C 0.9800 . ?
C23 H23A 0.9800 . ?
C23 H23B 0.9800 . ?
C23 H23C 0.9800 . ?
C24 H24A 0.9800 . ?
C24 H24B 0.9800 . ?
C24 H24C 0.9800 . ?
C25 C26 1.407(3) . ?
C25 C30 1.407(3) . ?
C25 C50 1.531(3) . ?
C26 C27 1.400(3) . ?
C26 C31 1.497(3) . ?
C27 H27 0.9500 . ?
C27 C28 1.382(4) . ?
C28 H28 0.9500 . ?
C28 C29 1.388(4) . ?
C29 H29 0.9500 . ?
C29 C30 1.389(3) . ?
C30 C40 1.484(3) . ?
C31 C32 1.393(4) . ?
C31 C36 1.400(4) . ?
C32 C33 1.392(4) . ?
C32 C37 1.510(4) . ?
C33 H33 0.9500 . ?
C33 C34 1.387(4) . ?
C34 C35 1.378(4) . ?
C34 C38 1.506(4) . ?
C35 H35 0.9500 . ?
C35 C36 1.398(4) . ?
C36 C39 1.500(4) . ?
C37 H37A 0.9800 . ?
C37 H37B 0.9800 . ?
C37 H37C 0.9800 . ?
C38 H38A 0.9800 . ?
C38 H38B 0.9800 . ?
C38 H38C 0.9800 . ?
C39 H39A 0.9800 . ?
C39 H39B 0.9800 . ?
C39 H39C 0.9800 . ?
C40 C41 1.426(3) . ?
C40 C45 1.420(3) . ?
C41 C42 1.397(3) . ?
C41 C46 1.511(3) . ?
C42 H42 0.9500 . ?
C42 C43 1.423(3) . ?
C43 C44 1.373(4) . ?
C43 C48 1.514(4) . ?
C44 H44 0.9500 . ?
C44 C45 1.429(4) . ?
C45 C47 1.498(4) . ?
C46 H46A 0.9800 . ?
C46 H46B 0.9800 . ?
C46 H46C 0.9800 . ?
C47 H47A 0.9800 . ?
C47 H47B 0.9800 . ?
C47 H47C 0.9800 . ?
C48 H48A 0.9800 . ?
C48 H48B 0.9800 . ?
C48 H48C 0.9800 . ?

loop_
_geom_torsion_atom_site_label_1
_geom_torsion_atom_site_label_2
_geom_torsion_atom_site_label_3
_geom_torsion_atom_site_label_4
_geom_torsion
_geom_torsion_site_symmetry_1
_geom_torsion_site_symmetry_2
_geom_torsion_site_symmetry_3
_geom_torsion_site_symmetry_4
_geom_torsion_publ_flag
Fe1 C40 C41 C42 52.31(18) . . . . ?
Fe1 C40 C41 C46 -127.51(19) . . . . ?
Fe1 C40 C45 C44 -57.96(18) . . . . ?
Fe1 C40 C45 C47 121.1(2) . . . . ?
Fe1 C41 C42 C43 56.22(19) . . . . ?
Fe1 C42 C43 C44 51.88(19) . . . . ?
Fe1 C42 C43 C48 -129.2(2) . . . . ?
Fe1 C43 C44 C45 49.26(19) . . . . ?
Fe1 C44 C45 C40 54.84(17) . . . . ?
Fe1 C44 C45 C47 -124.3(2) . . . . ?
C1 C2 C3 C4 -0.1(4) . . . . ?
C1 C2 C7 C8 115.2(3) . . . . ?
C1 C2 C7 C12 -72.6(3) . . . . ?
C1 C6 C16 C17 -107.3(3) . . . . ?
C1 C6 C16 C21 80.4(3) . . . . ?
C2 C1 C6 C5 5.2(3) . . . . ?
C2 C1 C6 C16 -170.4(2) . . . . ?
C2 C1 C49 Fe1 -81.7(3) . . . . ?
C2 C1 C49 O1 100.7(3) . . . . ?
C2 C3 C4 C5 1.9(4) . . . . ?
C2 C7 C8 C9 173.8(2) . . . . ?
C2 C7 C8 C13 -3.8(4) . . . . ?
C2 C7 C12 C11 -174.8(2) . . . . ?
C2 C7 C12 C15 1.7(4) . . . . ?
C3 C2 C7 C8 -69.8(3) . . . . ?
C3 C2 C7 C12 102.4(3) . . . . ?
C3 C4 C5 C6 0.0(4) . . . . ?
C4 C5 C6 C1 -3.5(4) . . . . ?
C4 C5 C6 C16 172.5(2) . . . . ?
C5 C6 C16 C17 77.0(3) . . . . ?
C5 C6 C16 C21 -95.3(3) . . . . ?
C6 C1 C2 C3 -3.5(3) . . . . ?
C6 C1 C2 C7 171.4(2) . . . . ?
C6 C1 C49 Fe1 104.0(2) . . . . ?
C6 C1 C49 O1 -73.6(3) . . . . ?
C6 C16 C17 C18 -175.9(2) . . . . ?
C6 C16 C17 C22 2.2(3) . . . . ?
C6 C16 C21 C20 176.7(2) . . . . ?
C6 C16 C21 C24 1.0(3) . . . . ?
C7 C2 C3 C4 -175.4(2) . . . . ?
C7 C8 C9 C10 -0.2(4) . . . . ?
C8 C7 C12 C11 -2.6(4) . . . . ?
C8 C7 C12 C15 173.9(2) . . . . ?
C8 C9 C10 C11 -0.1(4) . . . . ?
C8 C9 C10 C14 -177.7(3) . . . . ?
C9 C10 C11 C12 -1.0(4) . . . . ?
C10 C11 C12 C7 2.4(4) . . . . ?
C10 C11 C12 C15 -174.2(3) . . . . ?
C12 C7 C8 C9 1.5(4) . . . . ?
C12 C7 C8 C13 -176.0(2) . . . . ?
C13 C8 C9 C10 177.4(3) . . . . ?
C14 C10 C11 C12 176.6(3) . . . . ?
C16 C17 C18 C19 1.2(4) . . . . ?
C17 C16 C21 C20 4.3(3) . . . . ?
C17 C16 C21 C24 -171.4(2) . . . . ?
C17 C18 C19 C20 0.6(4) . . . . ?
C17 C18 C19 C23 -179.9(3) . . . . ?
C18 C19 C20 C21 0.1(4) . . . . ?
C19 C20 C21 C16 -2.5(4) . . . . ?
C19 C20 C21 C24 173.3(2) . . . . ?
C21 C16 C17 C18 -3.7(3) . . . . ?
C21 C16 C17 C22 174.4(2) . . . . ?
C22 C17 C18 C19 -176.9(2) . . . . ?
C23 C19 C20 C21 -179.4(3) . . . . ?
C25 C26 C27 C28 0.0(4) . . . . ?
C25 C26 C31 C32 90.9(3) . . . . ?
C25 C26 C31 C36 -92.1(3) . . . . ?
C25 C30 C40 Fe1 19.0(2) . . . . ?
C25 C30 C40 C41 -64.0(3) . . . . ?
C25 C30 C40 C45 100.3(3) . . . . ?
C26 C25 C30 C29 0.1(4) . . . . ?
C26 C25 C30 C40 179.8(2) . . . . ?
C26 C25 C50 Fe1 160.01(19) . . . . ?
C26 C25 C50 O2 -21.0(4) . . . . ?
C26 C27 C28 C29 0.4(4) . . . . ?
C26 C31 C32 C33 176.8(2) . . . . ?
C26 C31 C32 C37 -5.7(4) . . . . ?
C26 C31 C36 C35 -177.5(2) . . . . ?
C26 C31 C36 C39 3.0(3) . . . . ?
C27 C26 C31 C32 -91.8(3) . . . . ?
C27 C26 C31 C36 85.2(3) . . . . ?
C27 C28 C29 C30 -0.5(4) . . . . ?
C28 C29 C30 C25 0.3(4) . . . . ?
C28 C29 C30 C40 -179.4(2) . . . . ?
C29 C30 C40 Fe1 -161.3(2) . . . . ?
C29 C30 C40 C41 115.7(3) . . . . ?
C29 C30 C40 C45 -80.0(3) . . . . ?
C30 C25 C26 C27 -0.2(3) . . . . ?
C30 C25 C26 C31 177.1(2) . . . . ?
C30 C25 C50 Fe1 -20.4(2) . . . . ?
C30 C25 C50 O2 158.6(2) . . . . ?
C30 C40 C41 Fe1 106.14(18) . . . . ?
C30 C40 C41 C42 158.5(2) . . . . ?
C30 C40 C41 C46 -21.4(3) . . . . ?
C30 C40 C45 Fe1 -104.48(19) . . . . ?
C30 C40 C45 C44 -162.4(2) . . . . ?
C30 C40 C45 C47 16.6(3) . . . . ?
C31 C26 C27 C28 -177.5(3) . . . . ?
C31 C32 C33 C34 1.0(4) . . . . ?
C32 C31 C36 C35 -0.4(4) . . . . ?
C32 C31 C36 C39 -179.9(2) . . . . ?
C32 C33 C34 C35 -0.9(4) . . . . ?
C32 C33 C34 C38 178.8(3) . . . . ?
C33 C34 C35 C36 0.2(4) . . . . ?
C34 C35 C36 C31 0.5(4) . . . . ?
C34 C35 C36 C39 179.9(3) . . . . ?
C36 C31 C32 C33 -0.3(4) . . . . ?
C36 C31 C32 C37 177.3(2) . . . . ?
C37 C32 C33 C34 -176.7(2) . . . . ?
C38 C34 C35 C36 -179.5(3) . . . . ?
C40 C41 C42 Fe1 -49.59(17) . . . . ?
C40 C41 C42 C43 6.6(3) . . . . ?
C41 C40 C45 Fe1 59.39(18) . . . . ?
C41 C40 C45 C44 1.4(3) . . . . ?
C41 C40 C45 C47 -179.5(2) . . . . ?
C41 C42 C43 Fe1 -54.61(18) . . . . ?
C41 C42 C43 C44 -2.7(3) . . . . ?
C41 C42 C43 C48 176.2(2) . . . . ?
C42 C43 C44 Fe1 -51.24(19) . . . . ?
C42 C43 C44 C45 -2.0(3) . . . . ?
C43 C44 C45 Fe1 -52.3(2) . . . . ?
C43 C44 C45 C40 2.6(3) . . . . ?
C43 C44 C45 C47 -176.5(2) . . . . ?
C45 C40 C41 Fe1 -58.24(17) . . . . ?
C45 C40 C41 C42 -5.9(3) . . . . ?
C45 C40 C41 C46 174.2(2) . . . . ?
C46 C41 C42 Fe1 130.2(2) . . . . ?
C46 C41 C42 C43 -173.5(2) . . . . ?
C48 C43 C44 Fe1 129.9(2) . . . . ?
C48 C43 C44 C45 179.1(2) . . . . ?
C49 C1 C2 C3 -177.7(2) . . . . ?
C49 C1 C2 C7 -2.9(3) . . . . ?
C49 C1 C6 C5 179.6(2) . . . . ?
C49 C1 C6 C16 3.9(3) . . . . ?
C50 C25 C26 C27 179.4(2) . . . . ?
C50 C25 C26 C31 -3.3(4) . . . . ?
C50 C25 C30 C29 -179.5(2) . . . . ?
C50 C25 C30 C40 0.2(3) . . . . ?

loop_
_exptl_oxdiff_crystal_face_indexfrac_h
_exptl_oxdiff_crystal_face_indexfrac_k
_exptl_oxdiff_crystal_face_indexfrac_l
_exptl_oxdiff_crystal_face_x
_exptl_oxdiff_crystal_face_y
_exptl_oxdiff_crystal_face_z
4.2396 4.2242 -7.2176 -0.2687 -0.5673 0.7784
3.3768 7.3444 8.3431 -0.7579 0.5812 0.2964
-3.2732 -5.8767 -9.8101 0.7927 -0.6074 -0.0529
4.2864 -5.1695 -3.3042 -0.3740 -0.7839 -0.4957
-4.3231 5.1168 3.3735 0.3762 0.7884 0.4867
-4.9326 -2.8385 7.5191 0.3351 0.7063 -0.6236
1.8974 -0.0588 10.4927 -0.6214 0.4749 -0.6232
-4.9994 -2.9995 -5.0043 0.8101 -0.0458 0.0459
4.9994 2.9995 5.0043 -0.8101 0.0458 -0.0459

loop_
_smtbx_masks_void_nr
_smtbx_masks_void_average_x
_smtbx_masks_void_average_y
_smtbx_masks_void_average_z
_smtbx_masks_void_volume
_smtbx_masks_void_count_electrons
_smtbx_masks_void_content
1 -0.080 -0.500 0.500 732.4 147.9 '3 C6H14'
